data_7043740
loop_
_publ_author_name
'Palacios, Maria A.'
'Morlieras, Jessica'
'Herrera, Juan Manuel'
'Mota, Antonio J.'
'Brechin, Euan K.'
'Triki, Smail'
'Colacio, Enrique'

_publ_section_title
;
 Synthetic ability of dinuclear mesocates containing
 1,3-bis(diazinecarboxamide)benzene bridging ligands to form complexes of
 increased nuclearity. Crystal structures, magnetic properties and
 theoretical studies.
;
_journal_name_full 'Dalton Trans.'
_journal_paper_doi 10.1039/C7DT02288C
_journal_year 2017
_chemical_formula_moiety 'C48 H30 N19 Ni2 O13 Tb, 4(O), C4 H8 O'
_chemical_formula_sum 'C52 H53 N19 Ni2 O17.5 Tb'
_chemical_formula_weight 1500.47
_chemical_name_systematic
;
 ?
;
_space_group_crystal_system monoclinic
_space_group_IT_number 14
_space_group_name_Hall '-P 2ybc'
_space_group_name_H-M_alt 'P 1 21/c 1'
_symmetry_space_group_name_Hall '-P 2ybc'
_symmetry_space_group_name_H-M 'P 1 21/c 1'
_atom_sites_solution_hydrogens geom
_atom_sites_solution_primary direct
_audit_creation_date 2017-01-16
_audit_creation_method
;
Olex2 1.2
(compiled 2017.01.04 svn.r3372 for OlexSys, GUI svn.r5292)
;
_audit_update_record
;
2017-05-23 deposited with the CCDC.
2017-07-21 downloaded from the CCDC.
;
_cell_angle_alpha 90
_cell_angle_beta 107.977(5)
_cell_angle_gamma 90
_cell_formula_units_Z 4
_cell_length_a 13.2817(6)
_cell_length_b 24.8997(8)
_cell_length_c 20.7090(8)
_cell_measurement_reflns_used 15039
_cell_measurement_temperature 293(2)
_cell_measurement_theta_max 31.7047
_cell_measurement_theta_min 2.9421
_cell_volume 6514.3(5)
_computing_molecular_graphics 'Olex2 (Dolomanov et al., 2009)'
_computing_publication_material 'Olex2 (Dolomanov et al., 2009)'
_computing_structure_refinement 'ShelXL (Sheldrick, 2015)'
_computing_structure_solution 'ShelXS (Sheldrick, 2008)'
_diffrn_ambient_temperature 293(2)
_diffrn_measured_fraction_theta_full 0.998
_diffrn_measured_fraction_theta_max 0.918
_diffrn_measurement_device_type Xcalibur
_diffrn_radiation_type MoK\a
_diffrn_radiation_wavelength 0.71073
_diffrn_reflns_av_R_equivalents 0.0829
_diffrn_reflns_av_unetI/netI 0.1398
_diffrn_reflns_Laue_measured_fraction_full 0.998
_diffrn_reflns_Laue_measured_fraction_max 0.918
_diffrn_reflns_limit_h_max 19
_diffrn_reflns_limit_h_min -18
_diffrn_reflns_limit_k_max 36
_diffrn_reflns_limit_k_min -36
_diffrn_reflns_limit_l_max 21
_diffrn_reflns_limit_l_min -30
_diffrn_reflns_number 66009
_diffrn_reflns_point_group_measured_fraction_full 0.998
_diffrn_reflns_point_group_measured_fraction_max 0.918
_diffrn_reflns_theta_full 25.242
_diffrn_reflns_theta_max 31.800
_diffrn_reflns_theta_min 2.943
_exptl_absorpt_coefficient_mu 1.726
_exptl_absorpt_correction_T_max 1.000
_exptl_absorpt_correction_T_min 0.82835
_exptl_absorpt_correction_type multi-scan
_exptl_crystal_colour 'metallic yellowish yellow'
_exptl_crystal_colour_lustre metallic
_exptl_crystal_colour_modifier yellowish
_exptl_crystal_colour_primary yellow
_exptl_crystal_density_diffrn 1.530
_exptl_crystal_density_method 'not measured'
_exptl_crystal_description plate
_exptl_crystal_F_000 3036
_exptl_crystal_size_max 0.13
_exptl_crystal_size_mid 0.07
_exptl_crystal_size_min 0.06
_refine_diff_density_max 2.237
_refine_diff_density_min -1.015
_refine_diff_density_rms 0.175
_refine_ls_extinction_method none
_refine_ls_goodness_of_fit_ref 0.956
_refine_ls_hydrogen_treatment constr
_refine_ls_matrix_type full
_refine_ls_number_parameters 890
_refine_ls_number_reflns 20407
_refine_ls_number_restraints 106
_refine_ls_restrained_S_all 0.956
_refine_ls_R_factor_all 0.1427
_refine_ls_R_factor_gt 0.0643
_refine_ls_shift/su_max 0.001
_refine_ls_shift/su_mean 0.000
_refine_ls_structure_factor_coef Fsqd
_refine_ls_weighting_details 'w=1/[\s^2^(Fo^2^)+(0.1005P)^2^] where P=(Fo^2^+2Fc^2^)/3'
_refine_ls_weighting_scheme calc
_refine_ls_wR_factor_gt 0.1680
_refine_ls_wR_factor_ref 0.1927
_reflns_Friedel_coverage 0.000
_reflns_number_gt 10292
_reflns_number_total 20407
_reflns_threshold_expression 'I > 2\s(I)'
_cod_data_source_file c7dt02288c2.cif
_cod_data_source_block dc170_CCDC1
_cod_original_formula_sum 'C52 H53 N19 Ni2 O17.50 Tb'
_cod_database_code 7043740
_shelxl_version_number 2013-4
_shelx_space_group_comment
;
The symmetry employed for this shelxl refinement is uniquely defined
by the following loop, which should always be used as a source of
symmetry information in preference to the above space-group names.
They are only intended as comments.
;
_olex2_refinement_description
;
1. Fixed Uiso
 At 1.2 times of:
  All C(H) groups, All C(H,H) groups
2. Restrained distances
 C50-C49 = C51-C50 = C52-C51
 1.5 with sigma of 0.02
 O14-C49 = O14-C52
 1.35 with sigma of 0.02
 N14-C19 \\sim N14-C18A
 with sigma of 0.02
 C20-C19 \\sim C18A-C17 \\sim C18-C17
 with sigma of 0.02
 O3-C21 \\sim O3A-C21
 with sigma of 0.02
3. Uiso/Uaniso restraints and constraints
Uanis(O3A) \\sim Ueq, Uanis(C21A) \\sim Ueq, Uanis(C21) \\sim Ueq, Uanis(C20A)
\\sim Ueq, Uanis(C19A) \\sim Ueq, Uanis(N14A) \\sim Ueq, Uanis(C18A) \\sim Ueq,
Uanis(C17A) \\sim Ueq, Uanis(N3A) \\sim Ueq, Uanis(O3) \\sim Ueq, Uanis(C20)
\\sim Ueq, Uanis(C19) \\sim Ueq, Uanis(N14) \\sim Ueq, Uanis(C18) \\sim Ueq,
Uanis(C17) \\sim Ueq, Uanis(N3) \\sim Ueq: with sigma of 0.005 and sigma for
terminal atoms of 0.01
4. Others
 Sof(O3A)=Sof(N3A)=Sof(N14A)=Sof(C17A)=Sof(H17A)=Sof(C18A)=Sof(H18A)=Sof(C19A)=
 Sof(H19A)=Sof(C20A)=Sof(C21A)=Sof(O16A)=1-FVAR(1)
 Sof(O3)=Sof(N3)=Sof(N14)=Sof(C17)=Sof(H17)=Sof(C18)=Sof(H18)=Sof(C19)=
 Sof(H19)=Sof(C20)=Sof(C21)=Sof(O16)=FVAR(1)
 Sof(O19A)=1-FVAR(2)
 Sof(O19)=FVAR(2)
 Fixed Sof: O14(0.5) C49(0.5) H49a(0.5) H49b(0.5) C50(0.5) H50a(0.5) H50b(0.5)
 C51(0.5) H51a(0.5) H51b(0.5) C52(0.5) H52a(0.5) H52b(0.5) O18(0.5) O15(0.5)
 C53(0.5) H53a(0.5) H53b(0.5) C54(0.5) H54a(0.5) H54b(0.5) C55(0.5) H55a(0.5)
 H55b(0.5) C56(0.5) H56a(0.5) H56b(0.5) O20(0.5)
5.a Secondary CH2 refined with riding coordinates:
 C49(H49a,H49b), C50(H50a,H50b), C51(H51a,H51b), C52(H52a,H52b), C53(H53a,
 H53b), C54(H54a,H54b), C55(H55a,H55b), C56(H56a,H56b)
5.b Aromatic/amide H refined with riding coordinates:
 C1(H1), C2(H2), C3(H3), C7(H7), C8(H8), C9(H9), C11(H11), C14(H14), C15(H15),
 C16(H16), C17(H17), C17A(H17A), C18(H18), C18A(H18A), C19(H19), C19A(H19A),
 C23(H23), C25(H25), C26(H26), C27(H27), C30(H30), C31(H31), C32(H32), C33(H33),
  C34(H34), C35(H35), C39(H39), C40(H40), C41(H41), C43(H43), C46(H46),
 C47(H47), C48(H48)
;
_olex2_submission_special_instructions 'No special instructions were received'

loop_
_space_group_symop_operation_xyz
'x, y, z'
'-x, y+1/2, -z+1/2'
'-x, -y, -z'
'x, -y-1/2, z-1/2'

loop_
_atom_site_label
_atom_site_type_symbol
_atom_site_fract_x
_atom_site_fract_y
_atom_site_fract_z
_atom_site_U_iso_or_equiv
_atom_site_adp_type
_atom_site_occupancy
_atom_site_site_symmetry_order
_atom_site_calc_flag
_atom_site_refinement_flags_posn
_atom_site_refinement_flags_adp
_atom_site_refinement_flags_occupancy
_atom_site_disorder_assembly
_atom_site_disorder_group
Tb1 Tb 0.45565(2) 0.28633(2) 0.37627(2) 0.02390(9) Uani 1 1 d . . . . .
Ni1 Ni 0.68433(6) 0.10136(3) 0.68310(4) 0.02319(17) Uani 1 1 d . . . . .
Ni2 Ni 0.73200(6) 0.37580(3) 0.65260(4) 0.02247(17) Uani 1 1 d . . . . .
O1 O 1.0064(4) 0.1317(2) 0.7462(3) 0.0560(16) Uani 1 1 d . . . . .
O2 O 1.0408(4) 0.3208(2) 0.7287(3) 0.0487(14) Uani 1 1 d . . . . .
O3 O 0.5329(12) 0.1375(5) 0.4802(5) 0.041(3) Uani 0.558(19) 1 d D U P A 1
O3A O 0.4911(13) 0.1278(6) 0.4873(7) 0.041(4) Uani 0.442(19) 1 d D U P A 2
O4 O 0.5977(3) 0.30639(18) 0.4654(2) 0.0290(10) Uani 1 1 d . . . . .
O5 O 0.5289(4) 0.17392(18) 0.8052(2) 0.0321(10) Uani 1 1 d . . . . .
O6 O 0.5527(4) 0.35020(18) 0.7817(2) 0.0332(10) Uani 1 1 d . . . . .
O7 O 0.5882(4) 0.21641(18) 0.3901(2) 0.0355(11) Uani 1 1 d . . . . .
O8 O 0.3875(4) 0.21841(18) 0.4302(2) 0.0399(12) Uani 1 1 d . . . . .
O9 O 0.3991(4) 0.22730(18) 0.2788(2) 0.0357(11) Uani 1 1 d . . . . .
O10 O 0.2833(4) 0.3085(2) 0.3153(2) 0.0433(12) Uani 1 1 d . . . . .
O11 O 0.3787(4) 0.33649(18) 0.4547(2) 0.0355(11) Uani 1 1 d . . . . .
O12 O 0.4507(4) 0.38575(18) 0.3960(2) 0.0368(11) Uani 1 1 d . . . . .
O13 O 0.3925(5) 0.4227(2) 0.4730(3) 0.0614(17) Uani 1 1 d . . . . .
N1 N 0.7880(4) 0.05349(19) 0.7561(3) 0.0260(11) Uani 1 1 d . . . . .
N2 N 0.8297(4) 0.13433(19) 0.6855(2) 0.0252(11) Uani 1 1 d . . . . .
N3 N 0.6906(16) 0.0464(10) 0.6094(11) 0.033(5) Uani 0.558(19) 1 d . U P A 1
N3A N 0.6713(18) 0.0466(10) 0.5992(12) 0.017(4) Uani 0.442(19) 1 d . U P A 2
N4 N 0.5869(4) 0.14002(19) 0.5985(2) 0.0255(11) Uani 1 1 d . . . . .
N5 N 0.5490(4) 0.06599(19) 0.6994(2) 0.0262(11) Uani 1 1 d . . . . .
N6 N 0.6547(4) 0.15256(19) 0.7557(2) 0.0241(11) Uani 1 1 d . . . . .
N7 N 0.8495(4) 0.4222(2) 0.7184(3) 0.0277(11) Uani 1 1 d . . . . .
N8 N 0.8650(4) 0.32731(19) 0.6652(3) 0.0256(11) Uani 1 1 d . . . . .
N9 N 0.7557(4) 0.4089(2) 0.5642(3) 0.0283(11) Uani 1 1 d . . . . .
N10 N 0.6261(4) 0.33097(18) 0.5759(2) 0.0214(10) Uani 1 1 d . . . . .
N11 N 0.6082(4) 0.42777(19) 0.6523(2) 0.0241(10) Uani 1 1 d . . . . .
N12 N 0.6860(4) 0.34486(18) 0.7323(2) 0.0212(10) Uani 1 1 d . . . . .
N13 N 0.9445(6) -0.0003(3) 0.8538(3) 0.0559(19) Uani 1 1 d . . . . .
N14 N 0.6847(13) -0.0094(5) 0.4894(6) 0.048(4) Uani 0.558(19) 1 d D U P A 1
N14A N 0.6290(19) -0.0228(8) 0.4935(10) 0.065(6) Uani 0.442(19) 1 d . U P A 2
N15 N 0.3587(5) 0.0379(2) 0.7191(3) 0.0379(14) Uani 1 1 d . . . . .
N16 N 1.0202(5) 0.4700(3) 0.8129(4) 0.0504(17) Uani 1 1 d . . . . .
N17 N 0.7904(5) 0.4294(3) 0.4408(3) 0.0452(16) Uani 1 1 d . . . . .
N18 N 0.4142(5) 0.4739(2) 0.6486(3) 0.0402(14) Uani 1 1 d . . . . .
N19 N 0.4062(5) 0.3827(2) 0.4426(3) 0.0370(14) Uani 1 1 d . . . . .
C1 C 0.7680(6) 0.0107(3) 0.7881(3) 0.0357(16) Uani 1 1 d . . . . .
H1 H 0.6988 -0.0019 0.7771 0.043 Uiso 1 1 calc R . . . .
C2 C 0.8447(7) -0.0151(3) 0.8361(4) 0.0466(19) Uani 1 1 d . . . . .
H2 H 0.8263 -0.0445 0.8577 0.056 Uiso 1 1 calc R . . . .
C3 C 0.9655(6) 0.0438(3) 0.8226(4) 0.0467(19) Uani 1 1 d . . . . .
H3 H 1.0342 0.0573 0.8355 0.056 Uiso 1 1 calc R . . . .
C4 C 0.8888(5) 0.0692(2) 0.7725(3) 0.0310(14) Uani 1 1 d . . . . .
C5 C 0.9119(6) 0.1155(3) 0.7322(3) 0.0341(15) Uani 1 1 d . . . . .
C6 C 0.8442(5) 0.1784(2) 0.6467(3) 0.0257(13) Uani 1 1 d . . . . .
C7 C 0.8387(5) 0.1725(3) 0.5790(3) 0.0303(14) Uani 1 1 d . . . . .
H7 H 0.8296 0.1386 0.5592 0.036 Uiso 1 1 calc R . . . .
C8 C 0.8466(6) 0.2162(3) 0.5414(3) 0.0338(15) Uani 1 1 d . . . . .
H8 H 0.8442 0.2117 0.4964 0.041 Uiso 1 1 calc R . . . .
C9 C 0.8582(5) 0.2679(3) 0.5697(3) 0.0304(14) Uani 1 1 d . . . . .
H9 H 0.8621 0.2976 0.5434 0.037 Uiso 1 1 calc R . . . .
C10 C 0.8640(5) 0.2744(2) 0.6377(3) 0.0270(13) Uani 1 1 d . . . . .
C11 C 0.8595(5) 0.2303(2) 0.6759(3) 0.0250(13) Uani 1 1 d . . . . .
H11 H 0.8665 0.2345 0.7217 0.030 Uiso 1 1 calc R . . . .
C12 C 0.9536(5) 0.3436(3) 0.7096(3) 0.0324(15) Uani 1 1 d . . . . .
C13 C 0.9446(5) 0.3979(3) 0.7389(3) 0.0302(14) Uani 1 1 d . . . . .
C14 C 1.0279(6) 0.4228(3) 0.7866(4) 0.0453(19) Uani 1 1 d . . . . .
H14 H 1.0927 0.4052 0.8008 0.054 Uiso 1 1 calc R . . . .
C15 C 0.9277(6) 0.4934(3) 0.7923(4) 0.0447(18) Uani 1 1 d . . . . .
H15 H 0.9196 0.5269 0.8102 0.054 Uiso 1 1 calc R . . . .
C16 C 0.8404(6) 0.4700(3) 0.7444(3) 0.0343(15) Uani 1 1 d . . . . .
H16 H 0.7759 0.4880 0.7308 0.041 Uiso 1 1 calc R . . . .
C17 C 0.7411(19) 0.0003(11) 0.6089(12) 0.043(7) Uani 0.558(19) 1 d D U P A 1
H17 H 0.7813 -0.0142 0.6502 0.052 Uiso 0.558(19) 1 calc R . P A 1
C17A C 0.720(2) -0.0016(10) 0.6085(12) 0.021(5) Uani 0.442(19) 1 d . U P A 2
H17A H 0.7640 -0.0120 0.6509 0.025 Uiso 0.442(19) 1 calc R . P A 2
C18 C 0.7367(16) -0.0274(8) 0.5491(7) 0.052(5) Uani 0.558(19) 1 d D U P A 1
H18 H 0.7725 -0.0599 0.5524 0.062 Uiso 0.558(19) 1 calc R . P A 1
C18A C 0.7006(17) -0.0350(7) 0.5522(7) 0.038(5) Uani 0.442(19) 1 d D U P A 2
H18A H 0.7390 -0.0667 0.5558 0.046 Uiso 0.442(19) 1 calc R . P A 2
C19 C 0.6334(13) 0.0388(5) 0.4853(7) 0.036(3) Uani 0.558(19) 1 d D U P A 1
H19 H 0.5946 0.0527 0.4433 0.043 Uiso 0.558(19) 1 calc R . P A 1
C19A C 0.5850(19) 0.0281(8) 0.4905(10) 0.049(5) Uani 0.442(19) 1 d . U P A 2
H19A H 0.5368 0.0392 0.4498 0.058 Uiso 0.442(19) 1 calc R . P A 2
C20 C 0.6402(15) 0.0667(7) 0.5448(9) 0.034(4) Uani 0.558(19) 1 d D U P A 1
C20A C 0.6081(15) 0.0613(8) 0.5426(10) 0.022(4) Uani 0.442(19) 1 d . U P A 2
C21 C 0.5823(15) 0.1178(8) 0.5402(10) 0.031(4) Uani 0.558(19) 1 d D U P A 1
C21A C 0.5526(17) 0.1153(9) 0.5397(11) 0.022(4) Uani 0.442(19) 1 d . U P A 2
C22 C 0.5437(5) 0.1923(2) 0.5982(3) 0.0260(13) Uani 1 1 d . . . . .
C23 C 0.5990(5) 0.2358(2) 0.5835(3) 0.0241(12) Uani 1 1 d . . . . .
H23 H 0.6602 0.2299 0.5717 0.029 Uiso 1 1 calc R . . . .
C24 C 0.5635(4) 0.2876(2) 0.5864(3) 0.0202(11) Uani 1 1 d . . . . .
C25 C 0.4706(5) 0.2967(2) 0.6017(3) 0.0252(13) Uani 1 1 d . . . . .
H25 H 0.4458 0.3315 0.6029 0.030 Uiso 1 1 calc R . . . .
C26 C 0.4148(5) 0.2534(2) 0.6153(3) 0.0251(12) Uani 1 1 d . . . . .
H26 H 0.3524 0.2594 0.6257 0.030 Uiso 1 1 calc R . . . .
C27 C 0.4507(5) 0.2008(2) 0.6136(3) 0.0283(14) Uani 1 1 d . . . . .
H27 H 0.4127 0.1720 0.6228 0.034 Uiso 1 1 calc R . . . .
C28 C 0.6368(5) 0.3354(2) 0.5162(3) 0.0243(12) Uani 1 1 d . . . . .
C29 C 0.7086(5) 0.3803(2) 0.5091(3) 0.0266(13) Uani 1 1 d . . . . .
C30 C 0.7248(6) 0.3903(3) 0.4476(3) 0.0356(16) Uani 1 1 d . . . . .
H30 H 0.6896 0.3696 0.4101 0.043 Uiso 1 1 calc R . . . .
C31 C 0.8378(7) 0.4572(3) 0.4958(4) 0.051(2) Uani 1 1 d . . . . .
H31 H 0.8848 0.4841 0.4930 0.061 Uiso 1 1 calc R . . . .
C32 C 0.8207(6) 0.4481(3) 0.5578(4) 0.0430(18) Uani 1 1 d . . . . .
H32 H 0.8546 0.4694 0.5950 0.052 Uiso 1 1 calc R . . . .
C33 C 0.4970(6) 0.0221(2) 0.6722(3) 0.0343(15) Uani 1 1 d . . . . .
H33 H 0.5249 0.0000 0.6458 0.041 Uiso 1 1 calc R . . . .
C34 C 0.4024(6) 0.0084(3) 0.6823(3) 0.0363(16) Uani 1 1 d . . . . .
H34 H 0.3683 -0.0228 0.6624 0.044 Uiso 1 1 calc R . . . .
C35 C 0.4115(5) 0.0822(3) 0.7464(3) 0.0333(15) Uani 1 1 d . . . . .
H35 H 0.3831 0.1045 0.7724 0.040 Uiso 1 1 calc R . . . .
C36 C 0.5056(5) 0.0959(2) 0.7373(3) 0.0223(12) Uani 1 1 d . . . . .
C37 C 0.5679(5) 0.1456(2) 0.7690(3) 0.0229(12) Uani 1 1 d . . . . .
C38 C 0.7103(5) 0.2013(2) 0.7806(3) 0.0234(12) Uani 1 1 d . . . . .
C39 C 0.8074(5) 0.2004(2) 0.8323(3) 0.0256(13) Uani 1 1 d . . . . .
H39 H 0.8358 0.1683 0.8530 0.031 Uiso 1 1 calc R . . . .
C40 C 0.8607(5) 0.2491(3) 0.8521(3) 0.0289(14) Uani 1 1 d . . . . .
H40 H 0.9246 0.2490 0.8870 0.035 Uiso 1 1 calc R . . . .
C41 C 0.8217(5) 0.2971(2) 0.8217(3) 0.0254(13) Uani 1 1 d . . . . .
H41 H 0.8587 0.3289 0.8357 0.030 Uiso 1 1 calc R . . . .
C42 C 0.7259(5) 0.2972(2) 0.7695(3) 0.0219(12) Uani 1 1 d . . . . .
C43 C 0.6698(5) 0.2495(2) 0.7511(3) 0.0204(11) Uani 1 1 d . . . . .
H43 H 0.6037 0.2501 0.7183 0.025 Uiso 1 1 calc R . . . .
C44 C 0.6007(5) 0.3648(2) 0.7399(3) 0.0236(12) Uani 1 1 d . . . . .
C45 C 0.5529(5) 0.4109(2) 0.6930(3) 0.0229(12) Uani 1 1 d . . . . .
C46 C 0.4575(5) 0.4326(3) 0.6899(3) 0.0320(14) Uani 1 1 d . . . . .
H46 H 0.4206 0.4184 0.7174 0.038 Uiso 1 1 calc R . . . .
C47 C 0.4720(6) 0.4919(3) 0.6096(3) 0.0347(15) Uani 1 1 d . . . . .
H47 H 0.4463 0.5205 0.5803 0.042 Uiso 1 1 calc R . . . .
C48 C 0.5690(5) 0.4691(2) 0.6117(3) 0.0294(14) Uani 1 1 d . . . . .
H48 H 0.6066 0.4830 0.5843 0.035 Uiso 1 1 calc R . . . .
O19A O 0.0935(15) 0.2642(8) 0.2983(10) 0.062(6) Uiso 0.319(12) 1 d . . P B 2
O19 O 0.1177(6) 0.2835(3) 0.2067(4) 0.047(2) Uiso 0.681(12) 1 d . . P B 1
O14 O 0.1657(15) 0.3540(7) 0.5676(9) 0.116(6) Uiso 0.5 1 d D . P . .
C49 C 0.0638(18) 0.3616(13) 0.5489(13) 0.123(10) Uiso 0.5 1 d D . P . .
H49A H 0.0435 0.3980 0.5562 0.148 Uiso 0.5 1 calc R . P . .
H49B H 0.0262 0.3356 0.5677 0.148 Uiso 0.5 1 calc R . P . .
C50 C 0.058(2) 0.3502(11) 0.4767(14) 0.139(11) Uiso 0.5 1 d D . P . .
H50A H -0.0139 0.3541 0.4467 0.167 Uiso 0.5 1 calc R . P . .
H50B H 0.0825 0.3141 0.4721 0.167 Uiso 0.5 1 calc R . P . .
C51 C 0.1305(11) 0.3919(6) 0.4607(7) 0.044(4) Uiso 0.5 1 d D . P . .
H51A H 0.1619 0.3806 0.4264 0.053 Uiso 0.5 1 calc R . P . .
H51B H 0.0989 0.4273 0.4506 0.053 Uiso 0.5 1 calc R . P . .
C52 C 0.1983(13) 0.3862(7) 0.5281(8) 0.059(5) Uiso 0.5 1 d D . P . .
H52A H 0.2663 0.3733 0.5263 0.071 Uiso 0.5 1 calc R . P . .
H52B H 0.2097 0.4215 0.5490 0.071 Uiso 0.5 1 calc R . P . .
O18 O 0.1772(8) 0.1878(4) 0.3851(5) 0.042(2) Uiso 0.5 1 d . . P . .
O15 O 0.0814(12) 0.1482(6) 0.4777(8) 0.089(4) Uiso 0.5 1 d . . P . .
C53 C 0.1402(19) 0.1702(9) 0.5480(11) 0.083(6) Uiso 0.5 1 d . . P . .
H53A H 0.2064 0.1871 0.5488 0.100 Uiso 0.5 1 calc R . P . .
H53B H 0.0972 0.1957 0.5633 0.100 Uiso 0.5 1 calc R . P . .
C54 C 0.1587(19) 0.1197(9) 0.5899(12) 0.091(7) Uiso 0.5 1 d . . P . .
H54A H 0.2280 0.1049 0.5940 0.109 Uiso 0.5 1 calc R . P . .
H54B H 0.1548 0.1271 0.6350 0.109 Uiso 0.5 1 calc R . P . .
C55 C 0.076(2) 0.0816(11) 0.5545(13) 0.104(8) Uiso 0.5 1 d . . P . .
H55A H 0.0244 0.0777 0.5790 0.125 Uiso 0.5 1 calc R . P . .
H55B H 0.1061 0.0467 0.5516 0.125 Uiso 0.5 1 calc R . P . .
C56 C 0.0174(15) 0.1057(7) 0.4777(9) 0.060(5) Uiso 0.5 1 d . . P . .
H56A H 0.0177 0.0798 0.4428 0.072 Uiso 0.5 1 calc R . P . .
H56B H -0.0547 0.1169 0.4722 0.072 Uiso 0.5 1 calc R . P . .
O20 O 0.1939(9) 0.4005(5) 0.3379(6) 0.058(3) Uiso 0.5 1 d . . P . .
O16 O 0.4157(8) 0.0974(3) 0.3481(4) 0.025(2) Uiso 0.558(19) 1 d . . P A 1
O16A O 0.4604(18) 0.0953(7) 0.3612(9) 0.068(5) Uiso 0.442(19) 1 d . . P A 2
O17 O 0.2483(6) 0.1487(3) 0.2429(4) 0.080(2) Uiso 1 1 d . . . . .

loop_
_atom_site_aniso_label
_atom_site_aniso_U_11
_atom_site_aniso_U_22
_atom_site_aniso_U_33
_atom_site_aniso_U_23
_atom_site_aniso_U_13
_atom_site_aniso_U_12
Tb1 0.03216(16) 0.02121(14) 0.02144(14) 0.00129(12) 0.01282(11) -0.00025(13)
Ni1 0.0308(4) 0.0183(4) 0.0240(4) -0.0006(3) 0.0136(3) 0.0018(3)
Ni2 0.0285(4) 0.0186(4) 0.0224(4) -0.0004(3) 0.0108(3) -0.0018(3)
O1 0.028(3) 0.059(4) 0.071(4) 0.023(3) 0.001(3) -0.003(3)
O2 0.035(3) 0.039(3) 0.072(4) -0.013(3) 0.017(3) 0.002(2)
O3 0.074(7) 0.030(5) 0.022(4) 0.004(4) 0.022(5) 0.012(5)
O3A 0.065(8) 0.028(6) 0.035(6) -0.001(5) 0.021(6) 0.004(6)
O4 0.032(2) 0.035(2) 0.019(2) -0.0010(18) 0.0050(18) -0.0084(19)
O5 0.042(3) 0.032(2) 0.029(2) -0.0088(19) 0.020(2) -0.005(2)
O6 0.040(3) 0.031(2) 0.035(2) 0.006(2) 0.020(2) 0.005(2)
O7 0.038(3) 0.036(3) 0.033(2) -0.003(2) 0.011(2) 0.008(2)
O8 0.054(3) 0.033(3) 0.042(3) 0.007(2) 0.028(2) -0.003(2)
O9 0.043(3) 0.035(3) 0.030(2) -0.006(2) 0.011(2) -0.001(2)
O10 0.038(3) 0.051(3) 0.038(3) -0.005(2) 0.007(2) 0.010(2)
O11 0.049(3) 0.031(3) 0.035(3) 0.003(2) 0.024(2) 0.007(2)
O12 0.056(3) 0.027(2) 0.034(2) 0.002(2) 0.023(2) -0.001(2)
O13 0.101(5) 0.039(3) 0.052(4) -0.016(3) 0.035(3) 0.008(3)
N1 0.034(3) 0.021(2) 0.028(3) 0.003(2) 0.015(2) 0.005(2)
N2 0.033(3) 0.018(2) 0.025(3) -0.001(2) 0.010(2) 0.004(2)
N3 0.034(7) 0.030(6) 0.036(7) -0.003(4) 0.012(5) 0.001(4)
N3A 0.018(6) 0.015(5) 0.017(6) -0.005(4) 0.004(4) 0.003(4)
N4 0.043(3) 0.015(2) 0.025(3) -0.0015(19) 0.021(2) 0.001(2)
N5 0.039(3) 0.019(2) 0.024(3) 0.004(2) 0.014(2) 0.002(2)
N6 0.036(3) 0.019(2) 0.020(2) 0.0009(19) 0.011(2) 0.001(2)
N7 0.032(3) 0.025(3) 0.027(3) -0.001(2) 0.011(2) -0.004(2)
N8 0.030(3) 0.019(2) 0.031(3) -0.001(2) 0.015(2) -0.003(2)
N9 0.034(3) 0.023(3) 0.030(3) 0.003(2) 0.012(2) -0.002(2)
N10 0.027(3) 0.014(2) 0.023(2) 0.0017(19) 0.007(2) -0.0028(19)
N11 0.030(3) 0.021(2) 0.020(2) -0.001(2) 0.007(2) -0.001(2)
N12 0.030(3) 0.018(2) 0.018(2) 0.0037(19) 0.011(2) 0.002(2)
N13 0.069(5) 0.050(4) 0.043(4) 0.017(3) 0.010(4) 0.020(4)
N14 0.057(6) 0.050(5) 0.038(5) -0.012(4) 0.015(4) 0.011(4)
N14A 0.067(7) 0.061(7) 0.063(7) -0.003(4) 0.015(5) 0.005(5)
N15 0.046(4) 0.038(3) 0.034(3) -0.004(3) 0.019(3) -0.013(3)
N16 0.041(4) 0.039(4) 0.063(4) -0.020(3) 0.006(3) -0.004(3)
N17 0.051(4) 0.055(4) 0.033(3) 0.010(3) 0.017(3) -0.009(3)
N18 0.048(4) 0.032(3) 0.044(3) 0.004(3) 0.018(3) 0.011(3)
N19 0.050(4) 0.033(3) 0.029(3) -0.003(2) 0.013(3) 0.006(3)
C1 0.040(4) 0.034(4) 0.038(4) 0.009(3) 0.019(3) 0.008(3)
C2 0.052(5) 0.040(4) 0.047(5) 0.008(4) 0.016(4) 0.009(4)
C3 0.043(4) 0.046(5) 0.047(5) 0.010(4) 0.008(4) 0.003(4)
C4 0.038(4) 0.024(3) 0.032(3) 0.004(3) 0.014(3) 0.007(3)
C5 0.035(4) 0.034(4) 0.037(4) 0.001(3) 0.017(3) 0.002(3)
C6 0.024(3) 0.024(3) 0.033(3) 0.000(3) 0.014(3) 0.000(2)
C7 0.037(4) 0.025(3) 0.035(4) -0.007(3) 0.020(3) -0.003(3)
C8 0.045(4) 0.039(4) 0.024(3) -0.002(3) 0.020(3) 0.003(3)
C9 0.035(4) 0.031(3) 0.030(3) 0.000(3) 0.015(3) 0.001(3)
C10 0.030(3) 0.023(3) 0.032(3) -0.006(2) 0.016(3) -0.001(2)
C11 0.022(3) 0.025(3) 0.029(3) -0.002(2) 0.009(3) 0.002(2)
C12 0.029(4) 0.030(3) 0.040(4) 0.000(3) 0.014(3) 0.000(3)
C13 0.034(4) 0.029(3) 0.032(3) 0.000(3) 0.016(3) -0.006(3)
C14 0.034(4) 0.042(4) 0.058(5) -0.009(4) 0.012(4) -0.004(3)
C15 0.043(4) 0.040(4) 0.049(5) -0.018(4) 0.011(4) -0.006(3)
C16 0.038(4) 0.029(3) 0.039(4) -0.009(3) 0.015(3) -0.003(3)
C17 0.045(8) 0.043(8) 0.044(8) -0.003(4) 0.017(5) 0.005(5)
C17A 0.020(6) 0.020(6) 0.022(6) -0.003(4) 0.006(4) 0.005(4)
C18 0.053(6) 0.049(6) 0.053(6) -0.009(4) 0.018(4) 0.012(4)
C18A 0.039(6) 0.036(6) 0.040(6) -0.005(4) 0.013(4) 0.008(4)
C19 0.041(5) 0.036(5) 0.033(5) -0.005(4) 0.015(4) 0.007(4)
C19A 0.053(7) 0.046(7) 0.046(6) -0.001(4) 0.013(5) 0.002(5)
C20 0.035(6) 0.032(5) 0.035(5) -0.003(4) 0.011(4) -0.001(4)
C20A 0.020(6) 0.021(5) 0.023(5) -0.004(4) 0.003(4) -0.004(4)
C21 0.032(6) 0.030(5) 0.030(5) 0.001(4) 0.011(4) 0.001(4)
C21A 0.022(6) 0.020(6) 0.021(6) -0.002(4) 0.001(4) 0.006(4)
C22 0.040(4) 0.022(3) 0.018(3) 0.001(2) 0.012(3) 0.003(3)
C23 0.032(3) 0.020(3) 0.022(3) -0.001(2) 0.013(3) 0.002(2)
C24 0.024(3) 0.021(3) 0.016(2) 0.003(2) 0.007(2) -0.002(2)
C25 0.028(3) 0.026(3) 0.020(3) 0.000(2) 0.005(2) 0.003(2)
C26 0.026(3) 0.023(3) 0.028(3) 0.000(2) 0.011(3) 0.002(2)
C27 0.039(4) 0.024(3) 0.023(3) 0.001(2) 0.011(3) -0.004(3)
C28 0.028(3) 0.021(3) 0.025(3) -0.001(2) 0.010(3) 0.000(2)
C29 0.037(4) 0.017(3) 0.028(3) 0.002(2) 0.012(3) 0.002(2)
C30 0.045(4) 0.038(4) 0.031(3) -0.002(3) 0.022(3) -0.005(3)
C31 0.057(5) 0.053(5) 0.045(4) 0.006(4) 0.019(4) -0.025(4)
C32 0.045(4) 0.042(4) 0.044(4) 0.001(3) 0.017(4) -0.019(3)
C33 0.053(4) 0.020(3) 0.034(4) -0.004(3) 0.019(3) -0.003(3)
C34 0.050(4) 0.027(3) 0.033(4) -0.004(3) 0.013(3) -0.013(3)
C35 0.041(4) 0.034(4) 0.030(3) -0.004(3) 0.018(3) -0.004(3)
C36 0.030(3) 0.020(3) 0.018(3) 0.003(2) 0.010(2) 0.000(2)
C37 0.035(3) 0.015(3) 0.022(3) 0.000(2) 0.014(3) 0.000(2)
C38 0.033(3) 0.024(3) 0.018(3) -0.004(2) 0.014(3) 0.000(2)
C39 0.036(4) 0.021(3) 0.022(3) 0.003(2) 0.012(3) 0.003(2)
C40 0.033(4) 0.032(3) 0.022(3) 0.001(3) 0.010(3) 0.001(3)
C41 0.030(3) 0.024(3) 0.024(3) -0.003(2) 0.013(3) -0.002(2)
C42 0.030(3) 0.018(3) 0.022(3) 0.001(2) 0.015(2) 0.000(2)
C43 0.025(3) 0.022(3) 0.012(2) 0.002(2) 0.002(2) 0.001(2)
C44 0.031(3) 0.018(3) 0.023(3) -0.002(2) 0.010(3) -0.005(2)
C45 0.030(3) 0.017(3) 0.023(3) -0.001(2) 0.009(3) 0.000(2)
C46 0.043(4) 0.030(3) 0.026(3) 0.000(3) 0.015(3) 0.002(3)
C47 0.044(4) 0.028(3) 0.031(4) 0.007(3) 0.009(3) 0.010(3)
C48 0.038(4) 0.025(3) 0.025(3) 0.005(3) 0.009(3) -0.002(3)

loop_
_atom_type_symbol
_atom_type_description
_atom_type_scat_dispersion_real
_atom_type_scat_dispersion_imag
_atom_type_scat_source
C C 0.0033 0.0016 'International Tables Vol C Tables 4.2.6.8 and 6.1.1.4'
H H 0.0000 0.0000 'International Tables Vol C Tables 4.2.6.8 and 6.1.1.4'
N N 0.0061 0.0033 'International Tables Vol C Tables 4.2.6.8 and 6.1.1.4'
O O 0.0106 0.0060 'International Tables Vol C Tables 4.2.6.8 and 6.1.1.4'
Ni Ni 0.3393 1.1124 'International Tables Vol C Tables 4.2.6.8 and 6.1.1.4'
Tb Tb -0.1723 4.1537 'International Tables Vol C Tables 4.2.6.8 and 6.1.1.4'

loop_
_geom_angle_atom_site_label_1
_geom_angle_atom_site_label_2
_geom_angle_atom_site_label_3
_geom_angle
_geom_angle_site_symmetry_1
_geom_angle_site_symmetry_3
O4 Tb1 O7 70.64(16) . .
O4 Tb1 O8 96.78(17) . .
O4 Tb1 O9 141.63(16) . .
O4 Tb1 O10 146.30(17) . .
O4 Tb1 O11 76.36(16) . .
O4 Tb1 O12 72.87(16) . .
O4 Tb1 N19 71.76(16) . .
O5 Tb1 O4 90.95(16) 4_565 .
O5 Tb1 O7 87.04(16) 4_565 .
O5 Tb1 O8 160.22(16) 4_565 .
O5 Tb1 O9 78.78(16) 4_565 .
O5 Tb1 O10 95.35(17) 4_565 .
O5 Tb1 O11 123.72(16) 4_565 .
O5 Tb1 O12 73.08(15) 4_565 .
O5 Tb1 N19 98.76(16) 4_565 .
O7 Tb1 O11 134.99(15) . .
O7 Tb1 O12 137.83(16) . .
O7 Tb1 N19 142.03(16) . .
O8 Tb1 O7 78.48(16) . .
O8 Tb1 O9 83.92(16) . .
O8 Tb1 O11 75.92(16) . .
O8 Tb1 O12 126.61(15) . .
O8 Tb1 N19 100.96(17) . .
O9 Tb1 O7 71.97(16) . .
O9 Tb1 O11 139.47(16) . .
O9 Tb1 O12 135.77(15) . .
O9 Tb1 N19 146.00(16) . .
O10 Tb1 O7 142.61(17) . .
O10 Tb1 O8 88.28(19) . .
O10 Tb1 O9 71.96(17) . .
O10 Tb1 O11 72.64(16) . .
O10 Tb1 O12 77.42(17) . .
O10 Tb1 N19 74.57(17) . .
O11 Tb1 O12 50.69(14) . .
O11 Tb1 N19 25.07(15) . .
O12 Tb1 N19 25.67(15) . .
N1 Ni1 N2 78.9(2) . .
N1 Ni1 N3A 95.3(6) . .
N1 Ni1 N5 92.9(2) . .
N1 Ni1 N6 93.21(19) . .
N2 Ni1 N3A 96.4(6) . .
N2 Ni1 N5 169.9(2) . .
N2 Ni1 N6 96.96(19) . .
N3 Ni1 N1 89.3(6) . .
N3 Ni1 N2 91.7(6) . .
N3 Ni1 N5 94.1(6) . .
N3 Ni1 N6 171.3(6) . .
N4 Ni1 N1 170.04(19) . .
N4 Ni1 N2 99.8(2) . .
N4 Ni1 N3 80.8(6) . .
N4 Ni1 N3A 74.9(6) . .
N4 Ni1 N5 89.3(2) . .
N4 Ni1 N6 96.75(18) . .
N5 Ni1 N3A 90.2(7) . .
N6 Ni1 N3A 165.3(6) . .
N6 Ni1 N5 77.44(19) . .
N7 Ni2 N8 78.7(2) . .
N7 Ni2 N9 93.9(2) . .
N7 Ni2 N10 171.37(19) . .
N7 Ni2 N11 95.1(2) . .
N7 Ni2 N12 91.79(19) . .
N8 Ni2 N9 89.3(2) . .
N8 Ni2 N10 97.53(19) . .
N8 Ni2 N11 172.8(2) . .
N10 Ni2 N9 78.21(19) . .
N10 Ni2 N11 89.09(19) . .
N11 Ni2 N9 94.7(2) . .
N12 Ni2 N8 97.53(19) . .
N12 Ni2 N9 171.9(2) . .
N12 Ni2 N10 96.42(19) . .
N12 Ni2 N11 78.93(19) . .
C28 O4 Tb1 147.5(4) . .
C37 O5 Tb1 172.1(4) . 4_566
N19 O11 Tb1 97.2(3) . .
N19 O12 Tb1 96.0(3) . .
C1 N1 Ni1 129.4(5) . .
C1 N1 C4 116.7(6) . .
C4 N1 Ni1 113.9(4) . .
C5 N2 Ni1 115.7(4) . .
C5 N2 C6 118.2(5) . .
C6 N2 Ni1 125.6(4) . .
C17 N3 Ni1 135.3(17) . .
C17 N3 C20 114(2) . .
C20 N3 Ni1 110.6(15) . .
C17A N3A Ni1 121.8(17) . .
C20A N3A Ni1 115.1(17) . .
C20A N3A C17A 123(2) . .
C21 N4 Ni1 115.0(9) . .
C21 N4 C22 118.5(10) . .
C21A N4 Ni1 121.0(10) . .
C21A N4 C22 113.6(10) . .
C22 N4 Ni1 125.2(4) . .
C33 N5 Ni1 129.2(4) . .
C33 N5 C36 116.7(5) . .
C36 N5 Ni1 113.7(4) . .
C37 N6 Ni1 117.0(4) . .
C37 N6 C38 116.0(5) . .
C38 N6 Ni1 125.6(4) . .
C13 N7 Ni2 113.6(4) . .
C16 N7 Ni2 128.4(5) . .
C16 N7 C13 118.0(6) . .
C10 N8 Ni2 125.3(4) . .
C12 N8 Ni2 116.7(4) . .
C12 N8 C10 117.3(5) . .
C29 N9 Ni2 112.2(4) . .
C29 N9 C32 117.0(6) . .
C32 N9 Ni2 130.0(5) . .
C24 N10 Ni2 125.3(4) . .
C28 N10 Ni2 115.8(4) . .
C28 N10 C24 116.9(5) . .
C45 N11 Ni2 112.6(4) . .
C48 N11 Ni2 129.4(4) . .
C48 N11 C45 117.2(5) . .
C42 N12 Ni2 125.9(4) . .
C44 N12 Ni2 116.0(4) . .
C44 N12 C42 116.7(5) . .
C2 N13 C3 115.8(7) . .
C18 N14 C19 118.1(12) . .
C18A N14A C19A 115.0(18) . .
C34 N15 C35 116.0(6) . .
C15 N16 C14 116.8(7) . .
C31 N17 C30 116.3(6) . .
C46 N18 C47 114.9(6) . .
O11 N19 Tb1 57.7(3) . .
O11 N19 O12 115.8(5) . .
O12 N19 Tb1 58.3(3) . .
O13 N19 Tb1 175.7(5) . .
O13 N19 O11 123.1(6) . .
O13 N19 O12 121.1(6) . .
N1 C1 C2 122.0(7) . .
N13 C2 C1 122.8(7) . .
N13 C3 C4 121.7(7) . .
N1 C4 C3 120.9(6) . .
N1 C4 C5 116.3(6) . .
C3 C4 C5 122.8(7) . .
O1 C5 N2 127.0(6) . .
O1 C5 C4 118.3(6) . .
N2 C5 C4 114.7(6) . .
N2 C6 C11 119.7(5) . .
C7 C6 N2 121.4(5) . .
C7 C6 C11 118.9(6) . .
C8 C7 C6 120.3(6) . .
C7 C8 C9 120.9(6) . .
C10 C9 C8 119.5(6) . .
C9 C10 N8 119.9(6) . .
C11 C10 N8 120.4(5) . .
C11 C10 C9 119.5(6) . .
C10 C11 C6 120.9(6) . .
O2 C12 N8 128.9(6) . .
O2 C12 C13 117.8(6) . .
N8 C12 C13 113.3(6) . .
N7 C13 C12 117.5(6) . .
N7 C13 C14 119.4(6) . .
C14 C13 C12 123.1(6) . .
N16 C14 C13 123.4(7) . .
N16 C15 C16 122.3(7) . .
N7 C16 C15 120.1(7) . .
N3 C17 C18 123(2) . .
N3A C17A C18A 117(2) . .
N14 C18 C17 122.4(19) . .
N14A C18A C17A 122(2) . .
N14 C19 C20 119.2(13) . .
C20A C19A N14A 123.2(19) . .
N3 C20 C19 123.3(17) . .
N3 C20 C21 117.5(17) . .
C19 C20 C21 118.9(15) . .
N3A C20A C19A 120(2) . .
N3A C20A C21A 117.7(19) . .
C19A C20A C21A 122.3(18) . .
O3 C21 N4 125.7(16) . .
O3 C21 C20 118.9(17) . .
N4 C21 C20 115.4(15) . .
O3A C21A N4 132(2) . .
O3A C21A C20A 117.1(19) . .
N4 C21A C20A 110.6(16) . .
C23 C22 N4 118.2(5) . .
C27 C22 N4 121.9(6) . .
C27 C22 C23 119.8(6) . .
C24 C23 C22 120.5(6) . .
C23 C24 N10 118.7(5) . .
C23 C24 C25 120.2(5) . .
C25 C24 N10 121.1(5) . .
C26 C25 C24 119.3(6) . .
C25 C26 C27 121.0(6) . .
C22 C27 C26 119.1(6) . .
O4 C28 N10 128.1(6) . .
O4 C28 C29 117.2(5) . .
N10 C28 C29 114.6(5) . .
N9 C29 C28 117.4(5) . .
N9 C29 C30 122.1(6) . .
C30 C29 C28 120.6(6) . .
N17 C30 C29 121.3(6) . .
N17 C31 C32 122.9(7) . .
N9 C32 C31 120.4(7) . .
N5 C33 C34 121.3(6) . .
N15 C34 C33 122.5(6) . .
N15 C35 C36 122.1(6) . .
N5 C36 C35 121.4(6) . .
N5 C36 C37 115.6(5) . .
C35 C36 C37 123.0(5) . .
O5 C37 N6 128.4(6) . .
O5 C37 C36 116.4(5) . .
N6 C37 C36 115.1(5) . .
C39 C38 N6 120.8(5) . .
C43 C38 N6 119.4(5) . .
C43 C38 C39 119.7(5) . .
C38 C39 C40 118.2(6) . .
C41 C40 C39 122.3(6) . .
C40 C41 C42 118.8(6) . .
C41 C42 N12 121.4(5) . .
C41 C42 C43 119.6(5) . .
C43 C42 N12 119.0(5) . .
C38 C43 C42 121.3(5) . .
O6 C44 N12 127.8(5) . .
O6 C44 C45 117.1(5) . .
N12 C44 C45 115.1(5) . .
N11 C45 C44 116.1(5) . .
N11 C45 C46 121.7(6) . .
C46 C45 C44 122.2(5) . .
N18 C46 C45 122.9(6) . .
N18 C47 C48 122.5(6) . .
N11 C48 C47 120.7(6) . .
C49 O14 C52 104(2) . .
O14 C49 C50 90(2) . .
C49 C50 C51 104(2) . .
C52 C51 C50 88.3(15) . .
O14 C52 C51 116.4(16) . .
C56 O15 C53 114.5(16) . .
C54 C53 O15 101.2(17) . .
C55 C54 C53 107(2) . .
C54 C55 C56 108(2) . .
O15 C56 C55 100.2(16) . .

loop_
_geom_bond_atom_site_label_1
_geom_bond_atom_site_label_2
_geom_bond_distance
_geom_bond_site_symmetry_2
Tb1 O4 2.251(4) .
Tb1 O5 2.231(4) 4_565
Tb1 O7 2.429(4) .
Tb1 O8 2.357(4) .
Tb1 O9 2.422(4) .
Tb1 O10 2.314(5) .
Tb1 O11 2.503(4) .
Tb1 O12 2.513(4) .
Tb1 N19 2.938(6) .
Ni1 N1 2.078(5) .
Ni1 N2 2.084(5) .
Ni1 N3 2.07(2) .
Ni1 N3A 2.17(2) .
Ni1 N4 2.066(5) .
Ni1 N5 2.120(5) .
Ni1 N6 2.100(5) .
Ni2 N7 2.077(5) .
Ni2 N8 2.088(5) .
Ni2 N9 2.118(5) .
Ni2 N10 2.090(5) .
Ni2 N11 2.091(5) .
Ni2 N12 2.077(4) .
O1 C5 1.263(8) .
O2 C12 1.240(8) .
O3 C21 1.31(2) .
O3A C21A 1.18(2) .
O4 C28 1.249(7) .
O5 Tb1 2.231(4) 4_566
O5 C37 1.252(7) .
O6 C44 1.275(7) .
O11 N19 1.255(7) .
O12 N19 1.280(7) .
O13 N19 1.220(7) .
N1 C1 1.324(8) .
N1 C4 1.334(8) .
N2 C5 1.303(8) .
N2 C6 1.408(7) .
N3 C17 1.33(3) .
N3 C20 1.39(3) .
N3A C17A 1.35(3) .
N3A C20A 1.27(3) .
N4 C21 1.31(2) .
N4 C21A 1.31(2) .
N4 C22 1.421(7) .
N5 C33 1.322(8) .
N5 C36 1.336(7) .
N6 C37 1.275(7) .
N6 C38 1.432(7) .
N7 C13 1.344(8) .
N7 C16 1.329(8) .
N8 C10 1.434(7) .
N8 C12 1.314(8) .
N9 C29 1.327(8) .
N9 C32 1.336(8) .
N10 C24 1.420(7) .
N10 C28 1.292(7) .
N11 C45 1.344(7) .
N11 C48 1.329(7) .
N12 C42 1.424(7) .
N12 C44 1.291(7) .
N13 C2 1.314(10) .
N13 C3 1.347(10) .
N14 C18 1.30(2) .
N14 C19 1.369(14) .
N14A C18A 1.33(2) .
N14A C19A 1.39(3) .
N15 C34 1.313(9) .
N15 C35 1.336(8) .
N16 C14 1.312(9) .
N16 C15 1.307(10) .
N17 C30 1.343(9) .
N17 C31 1.314(10) .
N18 C46 1.347(8) .
N18 C47 1.350(9) .
C1 C2 1.348(10) .
C3 C4 1.365(9) .
C4 C5 1.509(9) .
C6 C7 1.390(8) .
C6 C11 1.416(8) .
C7 C8 1.358(9) .
C8 C9 1.403(9) .
C9 C10 1.397(8) .
C10 C11 1.364(8) .
C12 C13 1.501(9) .
C13 C14 1.382(10) .
C15 C16 1.399(10) .
C17 C18 1.40(2) .
C17A C18A 1.39(3) .
C19 C20 1.394(19) .
C19A C20A 1.32(3) .
C20 C21 1.47(3) .
C20A C21A 1.53(3) .
C22 C23 1.395(8) .
C22 C27 1.384(9) .
C23 C24 1.380(8) .
C24 C25 1.385(8) .
C25 C26 1.385(8) .
C26 C27 1.397(8) .
C28 C29 1.506(8) .
C29 C30 1.378(8) .
C31 C32 1.391(10) .
C33 C34 1.379(9) .
C35 C36 1.364(9) .
C36 C37 1.521(8) .
C38 C39 1.400(9) .
C38 C43 1.376(8) .
C39 C40 1.400(9) .
C40 C41 1.375(8) .
C41 C42 1.393(9) .
C42 C43 1.393(8) .
C44 C45 1.510(8) .
C45 C46 1.361(9) .
C47 C48 1.396(9) .
O14 C49 1.302(17) .
O14 C52 1.309(15) .
C49 C50 1.500(18) .
C50 C51 1.520(17) .
C51 C52 1.416(15) .
O15 C53 1.52(2) .
O15 C56 1.36(2) .
C53 C54 1.50(3) .
C54 C55 1.47(3) .
C55 C56 1.65(3) .
